data_1507648
loop_
_publ_author_name
'Paton, Andrew S.'
'Lough, Alan J.'
'Bender, Timothy P.'

_publ_section_title
;
 One Well-Placed Methyl Group Increases the Solubility of Phenoxy
 Boronsubphthalocyanine Two Orders of Magnitude
;
_journal_issue 18
_journal_name_full 'Industrial &amp; Engineering Chemistry Research'
_journal_page_first 6290
_journal_paper_doi 10.1021/ie202998f
_journal_volume 51
_journal_year 2012
_chemical_formula_moiety 'C31 H19 B N6 O'
_chemical_formula_sum 'C31 H19 B N6 O'
_chemical_formula_weight 502.33
_chemical_name_systematic
;
 ?
;
_space_group_IT_number 14
_symmetry_cell_setting monoclinic
_symmetry_space_group_name_Hall '-P 2yn'
_symmetry_space_group_name_H-M 'P 1 21/n 1'
_atom_sites_solution_hydrogens geom
_atom_sites_solution_primary direct
_atom_sites_solution_secondary difmap
_audit_creation_method SHELXL-97
_cell_angle_alpha 90.00
_cell_angle_beta 107.4720(14)
_cell_angle_gamma 90.00
_cell_formula_units_Z 4
_cell_length_a 12.7992(4)
_cell_length_b 13.6438(3)
_cell_length_c 14.6775(6)
_cell_measurement_reflns_used 11135
_cell_measurement_temperature 150(1)
_cell_measurement_theta_max 27.5
_cell_measurement_theta_min 2.6
_cell_volume 2444.87(14)
_computing_cell_refinement 'Denzo-SMN (Otwinowski & Minor, 1997)'
_computing_data_collection 'Collect (Nonius B.V., 1997-2002)'
_computing_data_reduction Denzo-SMN
_computing_molecular_graphics 'PLATON (Spek, 2009)'
_computing_publication_material 'SHELXTL V6.1'
_computing_structure_refinement 'SHELXTL V6.1 (Sheldrick, 2008)'
_computing_structure_solution 'SIR-92 (Altomare et al., 1994)'
_diffrn_ambient_temperature 150(1)
_diffrn_detector_area_resol_mean 9
_diffrn_measured_fraction_theta_full 0.988
_diffrn_measured_fraction_theta_max 0.988
_diffrn_measurement_device_type 'Nonius KappaCCD'
_diffrn_measurement_method '\f scans and \w scans with \k offsets'
_diffrn_radiation_monochromator graphite
_diffrn_radiation_source 'fine-focus sealed tube'
_diffrn_radiation_type MoK\a
_diffrn_radiation_wavelength 0.71073
_diffrn_reflns_av_R_equivalents 0.0690
_diffrn_reflns_av_sigmaI/netI 0.0947
_diffrn_reflns_limit_h_max 15
_diffrn_reflns_limit_h_min -16
_diffrn_reflns_limit_k_max 17
_diffrn_reflns_limit_k_min -16
_diffrn_reflns_limit_l_max 19
_diffrn_reflns_limit_l_min -19
_diffrn_reflns_number 16326
_diffrn_reflns_theta_full 27.53
_diffrn_reflns_theta_max 27.53
_diffrn_reflns_theta_min 2.91
_exptl_absorpt_coefficient_mu 0.086
_exptl_absorpt_correction_T_max 1.004
_exptl_absorpt_correction_T_min 0.869
_exptl_absorpt_correction_type multi-scan
_exptl_absorpt_process_details
;
multi-scan from symmetry-related measurements
 Sortav (Blessing 1995)
;
_exptl_crystal_colour purple
_exptl_crystal_density_diffrn 1.365
_exptl_crystal_density_method 'not measured'
_exptl_crystal_description needle
_exptl_crystal_F_000 1040
_exptl_crystal_size_max 0.25
_exptl_crystal_size_mid 0.16
_exptl_crystal_size_min 0.14
_refine_diff_density_max 0.257
_refine_diff_density_min -0.237
_refine_diff_density_rms 0.056
_refine_ls_extinction_method none
_refine_ls_goodness_of_fit_ref 1.000
_refine_ls_hydrogen_treatment constr
_refine_ls_matrix_type full
_refine_ls_number_parameters 353
_refine_ls_number_reflns 5569
_refine_ls_number_restraints 0
_refine_ls_restrained_S_all 1.000
_refine_ls_R_factor_all 0.1528
_refine_ls_R_factor_gt 0.0567
_refine_ls_shift/su_max 0.001
_refine_ls_shift/su_mean 0.000
_refine_ls_structure_factor_coef Fsqd
_refine_ls_weighting_details 'calc w=1/[\s^2^(Fo^2^)+(0.0811P)^2^] where P=(Fo^2^+2Fc^2^)/3'
_refine_ls_weighting_scheme calc
_refine_ls_wR_factor_gt 0.1290
_refine_ls_wR_factor_ref 0.1722
_reflns_number_gt 2676
_reflns_number_total 5569
_reflns_threshold_expression I>2\s(I)
_cod_data_source_file ie202998f_si_002.cif
_cod_data_source_block 3a-k10181
_cod_depositor_comments
;
The following automatic conversions were performed:

'_symmetry_cell_setting' value 'Monoclinic' changed to 'monoclinic'
according to /home/saulius/struct/CIF-dictionaries/cif_core.dic
dictionary named 'cif_core.dic' version 2.4.1 from 2010-06-29.

Automatic conversion script
Id: cif_fix_values 1715 2011-07-08 13:25:40Z adriana 
;
_cod_original_sg_symbol_H-M 'P 21/n'
_cod_database_code 1507648

loop_
_symmetry_equiv_pos_as_xyz
'x, y, z'
'-x+1/2, y+1/2, -z+1/2'
'-x, -y, -z'
'x-1/2, -y-1/2, z-1/2'

loop_
_atom_site_label
_atom_site_type_symbol
_atom_site_fract_x
_atom_site_fract_y
_atom_site_fract_z
_atom_site_U_iso_or_equiv
_atom_site_adp_type
_atom_site_occupancy
_atom_site_symmetry_multiplicity
_atom_site_calc_flag
_atom_site_refinement_flags
O1 O 0.87323(13) 0.33502(10) 0.25465(11) 0.0352(4) Uani 1 1 d .
N1 N 0.68759(16) 0.32736(13) 0.26059(14) 0.0330(5) Uani 1 1 d .
N2 N 0.63093(15) 0.49395(13) 0.23933(14) 0.0353(5) Uani 1 1 d .
N3 N 0.71656(15) 0.41854(12) 0.13372(14) 0.0309(5) Uani 1 1 d .
N4 N 0.71110(16) 0.33496(12) -0.01061(14) 0.0327(5) Uani 1 1 d .
N5 N 0.72669(15) 0.24637(12) 0.13288(14) 0.0303(5) Uani 1 1 d .
N6 N 0.65341(16) 0.15637(13) 0.23768(14) 0.0351(5) Uani 1 1 d .
C1 C 0.6476(2) 0.24063(16) 0.28364(17) 0.0334(6) Uani 1 1 d .
C2 C 0.5801(2) 0.26722(17) 0.34380(17) 0.0381(6) Uani 1 1 d .
C3 C 0.5196(2) 0.2110(2) 0.38863(19) 0.0479(7) Uani 1 1 d .
H3A H 0.5222 0.1415 0.3873 0.058 Uiso 1 1 calc R
C4 C 0.4554(3) 0.2590(2) 0.4353(2) 0.0564(8) Uani 1 1 d .
H4A H 0.4140 0.2218 0.4670 0.068 Uiso 1 1 calc R
C5 C 0.4502(2) 0.3607(2) 0.4366(2) 0.0545(8) Uani 1 1 d .
H5A H 0.4062 0.3917 0.4700 0.065 Uiso 1 1 calc R
C6 C 0.5078(2) 0.41787(19) 0.39045(19) 0.0463(7) Uani 1 1 d .
H6A H 0.5019 0.4873 0.3899 0.056 Uiso 1 1 calc R
C7 C 0.5748(2) 0.37112(17) 0.34478(17) 0.0378(6) Uani 1 1 d .
C8 C 0.63742(19) 0.40766(17) 0.28485(17) 0.0349(6) Uani 1 1 d .
C9 C 0.66518(18) 0.49590(16) 0.16102(18) 0.0327(6) Uani 1 1 d .
C10 C 0.63229(19) 0.56101(16) 0.07832(18) 0.0347(6) Uani 1 1 d .
C11 C 0.5778(2) 0.65084(16) 0.0645(2) 0.0409(7) Uani 1 1 d .
H11A H 0.5591 0.6827 0.1150 0.049 Uiso 1 1 calc R
C12 C 0.5524(2) 0.69144(18) -0.0254(2) 0.0447(7) Uani 1 1 d .
H12A H 0.5161 0.7530 -0.0367 0.054 Uiso 1 1 calc R
C13 C 0.5781(2) 0.64524(17) -0.1002(2) 0.0438(7) Uani 1 1 d .
H13A H 0.5608 0.6766 -0.1607 0.053 Uiso 1 1 calc R
C14 C 0.6286(2) 0.55425(16) -0.08844(19) 0.0386(6) Uani 1 1 d .
H14A H 0.6432 0.5216 -0.1404 0.046 Uiso 1 1 calc R
C15 C 0.65695(18) 0.51253(16) 0.00200(18) 0.0335(6) Uani 1 1 d .
C16 C 0.70392(19) 0.41739(16) 0.03794(17) 0.0320(6) Uani 1 1 d .
C17 C 0.7159(2) 0.24979(15) 0.03741(17) 0.0318(6) Uani 1 1 d .
C18 C 0.68796(19) 0.15049(16) 0.00229(18) 0.0332(6) Uani 1 1 d .
C19 C 0.6733(2) 0.10841(17) -0.08667(18) 0.0383(6) Uani 1 1 d .
H19A H 0.6808 0.1461 -0.1388 0.046 Uiso 1 1 calc R
C20 C 0.6475(2) 0.00959(17) -0.0972(2) 0.0443(7) Uani 1 1 d .
H20A H 0.6398 -0.0216 -0.1567 0.053 Uiso 1 1 calc R
C21 C 0.6327(2) -0.04468(17) -0.0215(2) 0.0457(7) Uani 1 1 d .
H21A H 0.6159 -0.1125 -0.0307 0.055 Uiso 1 1 calc R
C22 C 0.64165(19) -0.00306(16) 0.06623(19) 0.0397(6) Uani 1 1 d .
H22A H 0.6283 -0.0403 0.1163 0.048 Uiso 1 1 calc R
C23 C 0.67096(19) 0.09534(16) 0.07867(17) 0.0323(6) Uani 1 1 d .
C24 C 0.68753(19) 0.16148(15) 0.15957(17) 0.0303(6) Uani 1 1 d .
C25 C 0.95477(19) 0.33713(16) 0.21080(18) 0.0350(6) Uani 1 1 d .
C26 C 1.0151(2) 0.25298(17) 0.20931(19) 0.0428(7) Uani 1 1 d .
H26A H 0.9952 0.1930 0.2324 0.051 Uiso 1 1 calc R
C27 C 1.1046(2) 0.25611(19) 0.1741(2) 0.0510(8) Uani 1 1 d .
C28 C 1.1302(2) 0.3435(2) 0.1387(2) 0.0601(9) Uani 1 1 d .
H28A H 1.1908 0.3463 0.1140 0.072 Uiso 1 1 calc R
C29 C 1.0689(2) 0.4271(2) 0.1386(2) 0.0592(8) Uani 1 1 d .
H29A H 1.0870 0.4865 0.1132 0.071 Uiso 1 1 calc R
C30 C 0.9816(2) 0.42441(18) 0.17536(19) 0.0453(7) Uani 1 1 d .
H30A H 0.9402 0.4820 0.1763 0.054 Uiso 1 1 calc R
C31 C 1.1739(3) 0.1669(2) 0.1765(3) 0.0796(11) Uani 1 1 d .
H31A H 1.2511 0.1833 0.2066 0.119 Uiso 1 1 calc R
H31B H 1.1638 0.1439 0.1112 0.119 Uiso 1 1 calc R
H31C H 1.1520 0.1151 0.2133 0.119 Uiso 1 1 calc R
B1 B 0.7590(2) 0.33259(18) 0.1978(2) 0.0315(7) Uani 1 1 d .

loop_
_atom_site_aniso_label
_atom_site_aniso_U_11
_atom_site_aniso_U_22
_atom_site_aniso_U_33
_atom_site_aniso_U_23
_atom_site_aniso_U_13
_atom_site_aniso_U_12
O1 0.0291(10) 0.0444(10) 0.0332(10) -0.0011(7) 0.0108(8) 0.0019(7)
N1 0.0293(12) 0.0381(11) 0.0340(12) -0.0013(9) 0.0131(10) -0.0006(9)
N2 0.0335(12) 0.0345(11) 0.0365(13) -0.0055(10) 0.0086(10) -0.0006(9)
N3 0.0299(12) 0.0296(11) 0.0340(13) -0.0013(9) 0.0108(10) -0.0022(8)
N4 0.0322(12) 0.0338(12) 0.0332(12) -0.0006(9) 0.0118(10) -0.0015(8)
N5 0.0295(12) 0.0317(11) 0.0317(12) 0.0010(9) 0.0121(10) 0.0019(8)
N6 0.0350(12) 0.0351(12) 0.0366(13) 0.0044(10) 0.0129(10) 0.0037(9)
C1 0.0318(15) 0.0389(14) 0.0302(14) 0.0031(12) 0.0101(12) 0.0010(10)
C2 0.0363(15) 0.0489(15) 0.0327(15) 0.0012(12) 0.0158(12) 0.0025(11)
C3 0.0537(19) 0.0520(16) 0.0464(17) 0.0001(14) 0.0276(15) -0.0041(14)
C4 0.056(2) 0.068(2) 0.058(2) -0.0083(15) 0.0358(17) -0.0128(14)
C5 0.0450(18) 0.073(2) 0.054(2) -0.0154(16) 0.0290(16) -0.0030(15)
C6 0.0403(17) 0.0556(17) 0.0463(18) -0.0121(14) 0.0181(14) -0.0020(13)
C7 0.0351(15) 0.0453(15) 0.0345(15) -0.0067(12) 0.0128(13) -0.0014(11)
C8 0.0285(15) 0.0403(14) 0.0347(15) -0.0057(12) 0.0077(12) 0.0006(11)
C9 0.0291(14) 0.0313(13) 0.0369(15) -0.0080(11) 0.0086(12) -0.0039(10)
C10 0.0297(14) 0.0312(13) 0.0413(16) -0.0020(12) 0.0075(12) -0.0027(10)
C11 0.0343(15) 0.0339(14) 0.0515(18) -0.0023(13) 0.0086(13) -0.0013(11)
C12 0.0311(15) 0.0345(14) 0.064(2) 0.0044(14) 0.0072(14) -0.0009(11)
C13 0.0353(16) 0.0388(14) 0.0516(18) 0.0085(13) 0.0044(14) -0.0073(11)
C14 0.0355(15) 0.0354(14) 0.0422(17) 0.0035(12) 0.0077(13) -0.0071(11)
C15 0.0267(14) 0.0323(13) 0.0398(16) 0.0020(12) 0.0072(12) -0.0051(10)
C16 0.0298(14) 0.0341(13) 0.0320(15) 0.0011(12) 0.0092(12) -0.0051(10)
C17 0.0288(14) 0.0348(14) 0.0339(15) 0.0022(11) 0.0123(11) 0.0032(10)
C18 0.0281(14) 0.0324(13) 0.0383(16) -0.0016(11) 0.0086(12) 0.0032(10)
C19 0.0366(15) 0.0400(14) 0.0366(16) -0.0018(12) 0.0084(13) 0.0051(11)
C20 0.0472(17) 0.0392(15) 0.0444(17) -0.0083(13) 0.0107(14) 0.0045(12)
C21 0.0431(17) 0.0333(14) 0.057(2) -0.0039(14) 0.0104(15) -0.0008(11)
C22 0.0340(15) 0.0347(14) 0.0488(18) 0.0042(13) 0.0103(13) 0.0017(11)
C23 0.0278(14) 0.0295(13) 0.0390(16) 0.0004(11) 0.0089(12) 0.0033(10)
C24 0.0283(14) 0.0311(13) 0.0321(14) 0.0056(11) 0.0100(12) 0.0026(10)
C25 0.0252(14) 0.0477(15) 0.0318(14) -0.0048(12) 0.0081(11) -0.0012(11)
C26 0.0377(17) 0.0432(15) 0.0492(17) -0.0062(12) 0.0157(14) -0.0002(11)
C27 0.0370(17) 0.0569(18) 0.064(2) -0.0177(15) 0.0225(16) 0.0007(13)
C28 0.0443(18) 0.073(2) 0.074(2) -0.0113(17) 0.0357(17) -0.0109(15)
C29 0.050(2) 0.0636(19) 0.074(2) 0.0016(16) 0.0330(18) -0.0087(15)
C30 0.0374(16) 0.0451(15) 0.0563(19) -0.0005(13) 0.0186(14) -0.0033(12)
C31 0.057(2) 0.071(2) 0.122(3) -0.019(2) 0.043(2) 0.0065(16)
B1 0.0300(16) 0.0327(15) 0.0339(17) 0.0004(13) 0.0129(14) 0.0006(11)

loop_
_atom_type_symbol
_atom_type_description
_atom_type_scat_dispersion_real
_atom_type_scat_dispersion_imag
_atom_type_scat_source
C C 0.0033 0.0016 'International Tables Vol C Tables 4.2.6.8 and 6.1.1.4'
H H 0.0000 0.0000 'International Tables Vol C Tables 4.2.6.8 and 6.1.1.4'
B B 0.0013 0.0007 'International Tables Vol C Tables 4.2.6.8 and 6.1.1.4'
N N 0.0061 0.0033 'International Tables Vol C Tables 4.2.6.8 and 6.1.1.4'
O O 0.0106 0.0060 'International Tables Vol C Tables 4.2.6.8 and 6.1.1.4'

loop_
_geom_angle_atom_site_label_1
_geom_angle_atom_site_label_2
_geom_angle_atom_site_label_3
_geom_angle
C25 O1 B1 120.29(19)
C8 N1 C1 112.8(2)
C8 N1 B1 123.23(19)
C1 N1 B1 122.72(19)
C8 N2 C9 117.0(2)
C9 N3 C16 113.08(19)
C9 N3 B1 122.4(2)
C16 N3 B1 123.02(19)
C16 N4 C17 116.2(2)
C24 N5 C17 112.96(19)
C24 N5 B1 122.8(2)
C17 N5 B1 123.43(19)
C24 N6 C1 117.62(19)
N6 C1 N1 122.2(2)
N6 C1 C2 130.5(2)
N1 C1 C2 105.56(19)
C3 C2 C7 120.8(2)
C3 C2 C1 131.9(2)
C7 C2 C1 107.1(2)
C4 C3 C2 118.2(2)
C3 C4 C5 121.2(3)
C6 C5 C4 121.4(3)
C5 C6 C7 118.3(2)
C6 C7 C2 120.1(2)
C6 C7 C8 132.0(2)
C2 C7 C8 107.6(2)
N2 C8 N1 122.4(2)
N2 C8 C7 130.0(2)
N1 C8 C7 105.7(2)
N2 C9 N3 122.9(2)
N2 C9 C10 129.4(2)
N3 C9 C10 105.7(2)
C11 C10 C15 121.1(2)
C11 C10 C9 131.5(2)
C15 C10 C9 107.23(19)
C12 C11 C10 117.2(2)
C11 C12 C13 122.1(2)
C14 C13 C12 121.4(3)
C13 C14 C15 117.7(2)
C14 C15 C10 120.6(2)
C14 C15 C16 132.1(2)
C10 C15 C16 107.1(2)
N4 C16 N3 123.2(2)
N4 C16 C15 129.5(2)
N3 C16 C15 105.67(19)
N4 C17 N5 122.6(2)
N4 C17 C18 130.4(2)
N5 C17 C18 105.66(19)
C19 C18 C23 121.0(2)
C19 C18 C17 131.9(2)
C23 C18 C17 107.0(2)
C20 C19 C18 117.9(2)
C19 C20 C21 120.9(2)
C22 C21 C20 122.1(2)
C21 C22 C23 117.6(2)
C22 C23 C18 120.5(2)
C22 C23 C24 132.3(2)
C18 C23 C24 107.23(19)
N6 C24 N5 122.0(2)
N6 C24 C23 131.1(2)
N5 C24 C23 105.5(2)
O1 C25 C30 120.0(2)
O1 C25 C26 119.5(2)
C30 C25 C26 120.3(2)
C25 C26 C27 120.3(2)
C28 C27 C26 118.8(2)
C28 C27 C31 120.3(3)
C26 C27 C31 120.9(3)
C27 C28 C29 120.9(3)
C30 C29 C28 120.2(3)
C29 C30 C25 119.4(2)
O1 B1 N1 110.3(2)
O1 B1 N5 115.11(19)
N1 B1 N5 104.74(19)
O1 B1 N3 117.2(2)
N1 B1 N3 104.61(19)
N5 B1 N3 103.7(2)

loop_
_geom_bond_atom_site_label_1
_geom_bond_atom_site_label_2
_geom_bond_distance
O1 C25 1.381(3)
O1 B1 1.450(3)
N1 C8 1.370(3)
N1 C1 1.371(3)
N1 B1 1.482(3)
N2 C8 1.344(3)
N2 C9 1.348(3)
N3 C9 1.366(3)
N3 C16 1.366(3)
N3 B1 1.499(3)
N4 C16 1.349(3)
N4 C17 1.351(3)
N5 C24 1.365(3)
N5 C17 1.367(3)
N5 B1 1.492(3)
N6 C24 1.346(3)
N6 C1 1.346(3)
C1 C2 1.454(3)
C2 C3 1.388(3)
C2 C7 1.419(3)
C3 C4 1.382(4)
C4 C5 1.390(4)
C5 C6 1.382(4)
C6 C7 1.392(3)
C7 C8 1.445(3)
C9 C10 1.460(3)
C10 C11 1.394(3)
C10 C15 1.416(3)
C11 C12 1.378(4)
C12 C13 1.388(4)
C13 C14 1.386(3)
C14 C15 1.389(3)
C15 C16 1.461(3)
C17 C18 1.455(3)
C18 C19 1.387(3)
C18 C23 1.420(3)
C19 C20 1.386(3)
C20 C21 1.394(4)
C21 C22 1.381(3)
C22 C23 1.391(3)
C23 C24 1.455(3)
C25 C30 1.383(3)
C25 C26 1.387(3)
C26 C27 1.391(4)
C27 C28 1.379(4)
C27 C31 1.501(4)
C28 C29 1.385(4)
C29 C30 1.380(4)
